data_2240115
loop_
_publ_author_name
'Ambekar, Sachin P.'
'Mahesh Kumar, K.'
'Shirahatti, Arun Kumar M.'
'Kotresh, O.'
'Anil Kumar, G. N.'

_publ_section_title
;
 Crystal structure of
 3-({[(morpholin-4-yl)carbonothioyl]sulfanyl}acetyl)phenyl benzoate
;
_journal_coeditor_code HG5411
_journal_issue 11
_journal_name_full 'Acta Crystallographica Section E'
_journal_page_first 400
_journal_page_last 402
_journal_paper_doi 10.1107/S1600536814023265
_journal_volume 70
_journal_year 2014
_chemical_formula_iupac 'C20 H19 N O4 S2'
_chemical_formula_moiety 'C20 H19 N O4 S2'
_chemical_formula_sum 'C20 H19 N O4 S2'
_chemical_formula_weight 401.48
_chemical_name_systematic
;
3-({[(Morpholin-4-yl)carbonothioyl]sulfanyl}acetyl)phenyl benzoate
;
_space_group_IT_number 14
_symmetry_cell_setting monoclinic
_symmetry_space_group_name_Hall '-P 2ybc'
_symmetry_space_group_name_H-M 'P 1 21/c 1'
_atom_sites_solution_hydrogens geom
_atom_sites_solution_primary direct
_atom_sites_solution_secondary difmap
_audit_creation_method 'WinGX routine CIF_UPDATE'
_cell_angle_alpha 90
_cell_angle_beta 101.816(2)
_cell_angle_gamma 90
_cell_formula_units_Z 4
_cell_length_a 19.5521(7)
_cell_length_b 5.3649(2)
_cell_length_c 18.5142(6)
_cell_measurement_temperature 296(2)
_cell_measurement_theta_min 1.5
_cell_volume 1900.90(12)
_computing_cell_refinement
;
SMART (Bruker, 1998)
;
_computing_data_collection
;
SMART (Bruker, 1998)
;
_computing_data_reduction
;
SAINT (Bruker, 1998)
;
_computing_molecular_graphics
;
ORTEP-3 for Windows (Farrugia, 2012) and CAMERON (Watkin <i>et al.</i>,
1993)
;
_computing_publication_material
;
PARST (Nardelli, 1995) and PLATON (Spek, 2009)
;
_computing_structure_refinement
;
SHELXL97 (Sheldrick, 2008)
;
_computing_structure_solution
;
SIR92 (Altomare <i>et al.</i>,  1993)
;
_diffrn_ambient_temperature 296(2)
_diffrn_measured_fraction_theta_full 0.996
_diffrn_measured_fraction_theta_max 0.996
_diffrn_measurement_device_type 'Bruker SMART CCD area-detector'
_diffrn_measurement_method '\f and \w scans'
_diffrn_radiation_monochromator graphite
_diffrn_radiation_source 'fine-focus sealed tube'
_diffrn_radiation_type MoK\a
_diffrn_radiation_wavelength 0.71073
_diffrn_reflns_av_R_equivalents 0.0243
_diffrn_reflns_limit_h_max 21
_diffrn_reflns_limit_h_min -23
_diffrn_reflns_limit_k_max 6
_diffrn_reflns_limit_k_min -6
_diffrn_reflns_limit_l_max 22
_diffrn_reflns_limit_l_min -22
_diffrn_reflns_number 12830
_diffrn_reflns_theta_full 25.5
_diffrn_reflns_theta_max 25.5
_diffrn_reflns_theta_min 1.06
_exptl_absorpt_coefficient_mu 0.306
_exptl_absorpt_correction_T_max 0.934
_exptl_absorpt_correction_T_min 0.887
_exptl_absorpt_correction_type multi-scan
_exptl_absorpt_process_details
;
(SADABS; Sheldrick, 1996)
;
_exptl_crystal_colour colourless
_exptl_crystal_density_diffrn 1.403
_exptl_crystal_density_method 'not measured'
_exptl_crystal_description block
_exptl_crystal_F_000 840
_exptl_crystal_size_max 0.35
_exptl_crystal_size_mid 0.31
_exptl_crystal_size_min 0.25
_refine_diff_density_max 0.31
_refine_diff_density_min -0.218
_refine_ls_extinction_method none
_refine_ls_goodness_of_fit_ref 1.063
_refine_ls_hydrogen_treatment constr
_refine_ls_matrix_type full
_refine_ls_number_parameters 244
_refine_ls_number_reflns 3539
_refine_ls_number_restraints 0
_refine_ls_restrained_S_all 1.063
_refine_ls_R_factor_all 0.0595
_refine_ls_R_factor_gt 0.0423
_refine_ls_shift/su_max 0.001
_refine_ls_shift/su_mean 0
_refine_ls_structure_factor_coef Fsqd
_refine_ls_weighting_details 'calc w=1/[\s^2^(Fo^2^)+(0.0581P)^2^+0.4768P] where P=(Fo^2^+2Fc^2^)/3'
_refine_ls_weighting_scheme calc
_refine_ls_wR_factor_ref 0.1222
_reflns_number_gt 2613
_reflns_number_total 3539
_reflns_threshold_expression I>2sigma(I)
_cod_data_source_file hg5411sup1.cif
_cod_data_source_block I
_cod_original_sg_symbol_H-M 'P 21/c'
_cod_database_code 2240115
_cod_database_fobs_code 2240115

loop_
_space_group_symop_operation_xyz
'x, y, z'
'-x, y+1/2, -z+1/2'
'-x, -y, -z'
'x, -y-1/2, z-1/2'

loop_
_atom_site_type_symbol
_atom_site_label
_atom_site_fract_x
_atom_site_fract_y
_atom_site_fract_z
_atom_site_U_iso_or_equiv
_atom_site_adp_type
_atom_site_calc_flag
_atom_site_refinement_flags
_atom_site_occupancy
S S1 0.13247(3) 1.07076(13) 0.54256(3) 0.0473(2) Uani d . 1
S S2 0.23625(3) 1.18442(16) 0.68201(4) 0.0652(3) Uani d . 1
O O1 0.00887(10) 1.6886(4) 0.68361(10) 0.0733(6) Uani d . 1
O O2 0.14049(8) 0.7580(4) 0.42396(9) 0.0697(6) Uani d . 1
O O3 0.42171(7) 0.3229(3) 0.54362(8) 0.0483(4) Uani d . 1
O O4 0.39360(9) -0.0264(4) 0.59595(10) 0.0741(6) Uani d . 1
N N1 0.10421(9) 1.3302(4) 0.65235(10) 0.0531(6) Uani d . 1
C C1 0.00244(13) 1.5923(6) 0.61218(14) 0.0639(8) Uani d . 1
H H1A 0.0271 1.7004 0.5841 0.077 Uiso calc R 1
H H1B -0.0465 1.5919 0.588 0.077 Uiso calc R 1
C C2 0.03069(12) 1.3339(5) 0.61164(14) 0.0614(8) Uani d . 1
H H2A 0.003 1.2205 0.6347 0.074 Uiso calc R 1
H H2B 0.0282 1.2798 0.5612 0.074 Uiso calc R 1
C C3 0.11178(14) 1.4422(6) 0.72615(13) 0.0636(8) Uani d . 1
H H3A 0.161 1.4564 0.7487 0.076 Uiso calc R 1
H H3B 0.0899 1.3352 0.7571 0.076 Uiso calc R 1
C C4 0.07911(14) 1.6908(6) 0.72117(15) 0.0684(8) Uani d . 1
H H4A 0.0816 1.7552 0.7706 0.082 Uiso calc R 1
H H4B 0.1053 1.8027 0.6959 0.082 Uiso calc R 1
C C5 0.15653(11) 1.2086(5) 0.63120(11) 0.0413(5) Uani d . 1
C C6 0.20694(11) 0.8751(5) 0.54092(12) 0.0456(6) Uani d . 1
H H6A 0.2483 0.9771 0.5431 0.055 Uiso calc R 1
H H6B 0.215 0.7648 0.5833 0.055 Uiso calc R 1
C C7 0.19298(11) 0.7242(5) 0.47079(12) 0.0452(6) Uani d . 1
C C8 0.24493(10) 0.5309(4) 0.46121(11) 0.0395(5) Uani d . 1
C C9 0.22848(12) 0.3671(5) 0.40227(11) 0.0479(6) Uani d . 1
H H9 0.1857 0.3808 0.3696 0.058 Uiso calc R 1
C C10 0.27482(12) 0.1849(5) 0.39175(12) 0.0526(7) Uani d . 1
H H10 0.263 0.075 0.3523 0.063 Uiso calc R 1
C C11 0.33890(12) 0.1638(5) 0.43933(12) 0.0483(6) Uani d . 1
H H11 0.3705 0.0409 0.4323 0.058 Uiso calc R 1
C C12 0.35499(10) 0.3272(5) 0.49695(11) 0.0419(6) Uani d . 1
C C13 0.30942(10) 0.5091(4) 0.50962(11) 0.0414(5) Uani d . 1
H H13 0.3214 0.616 0.5498 0.05 Uiso calc R 1
C C14 0.43558(11) 0.1310(5) 0.59189(11) 0.0420(5) Uani d . 1
C C15 0.50633(10) 0.1476(4) 0.63896(11) 0.0372(5) Uani d . 1
C C16 0.52631(11) -0.0360(5) 0.69145(12) 0.0453(6) Uani d . 1
H H16 0.4962 -0.1674 0.695 0.054 Uiso calc R 1
C C17 0.59067(12) -0.0250(5) 0.73859(12) 0.0504(6) Uani d . 1
H H17 0.604 -0.149 0.7738 0.061 Uiso calc R 1
C C18 0.63503(12) 0.1690(5) 0.73352(13) 0.0513(6) Uani d . 1
H H18 0.6783 0.1772 0.7656 0.062 Uiso calc R 1
C C19 0.61594(12) 0.3512(5) 0.68132(14) 0.0541(7) Uani d . 1
H H19 0.6464 0.4817 0.678 0.065 Uiso calc R 1
C C20 0.55158(11) 0.3418(5) 0.63371(12) 0.0469(6) Uani d . 1
H H20 0.5388 0.4654 0.5983 0.056 Uiso calc R 1

loop_
_atom_site_aniso_label
_atom_site_aniso_U_11
_atom_site_aniso_U_22
_atom_site_aniso_U_33
_atom_site_aniso_U_12
_atom_site_aniso_U_13
_atom_site_aniso_U_23
S1 0.0349(3) 0.0585(5) 0.0456(3) 0.0066(3) 0.0015(2) -0.0034(3)
S2 0.0367(3) 0.0894(6) 0.0619(4) 0.0102(3) -0.0081(3) -0.0198(4)
O1 0.0666(12) 0.0761(15) 0.0765(12) 0.0228(11) 0.0129(10) -0.0131(11)
O2 0.0453(10) 0.0814(15) 0.0702(11) 0.0143(10) -0.0169(8) -0.0206(10)
O3 0.0345(8) 0.0437(11) 0.0624(9) -0.0025(7) -0.0006(7) 0.0083(8)
O4 0.0600(11) 0.0719(15) 0.0788(12) -0.0315(11) -0.0128(9) 0.0217(10)
N1 0.0410(11) 0.0666(16) 0.0477(11) 0.0127(10) -0.0001(8) -0.0080(10)
C1 0.0484(15) 0.071(2) 0.0681(17) 0.0092(14) 0.0027(12) 0.0023(15)
C2 0.0393(13) 0.076(2) 0.0649(15) 0.0129(13) 0.0018(11) -0.0099(14)
C3 0.0595(16) 0.080(2) 0.0498(14) 0.0117(15) 0.0066(11) -0.0060(14)
C4 0.0686(19) 0.069(2) 0.0673(17) 0.0034(16) 0.0121(14) -0.0146(15)
C5 0.0359(11) 0.0424(15) 0.0444(11) 0.0010(10) 0.0051(9) 0.0039(10)
C6 0.0334(11) 0.0534(17) 0.0481(12) 0.0039(11) 0.0041(9) -0.0035(11)
C7 0.0341(12) 0.0490(17) 0.0492(12) -0.0040(11) 0.0004(9) -0.0029(11)
C8 0.0315(11) 0.0433(15) 0.0427(11) -0.0051(10) 0.0049(9) -0.0010(10)
C9 0.0429(13) 0.0561(18) 0.0417(12) -0.0031(12) 0.0014(10) -0.0037(11)
C10 0.0560(15) 0.0570(19) 0.0434(12) 0.0016(13) 0.0064(11) -0.0101(11)
C11 0.0477(13) 0.0488(17) 0.0499(13) 0.0060(11) 0.0134(10) -0.0011(11)
C12 0.0310(11) 0.0450(16) 0.0485(12) -0.0035(10) 0.0055(9) 0.0031(10)
C13 0.0357(11) 0.0413(15) 0.0447(12) -0.0064(10) 0.0024(9) -0.0039(10)
C14 0.0400(12) 0.0404(16) 0.0456(12) -0.0030(11) 0.0089(9) -0.0027(10)
C15 0.0344(11) 0.0326(14) 0.0449(11) 0.0006(10) 0.0092(9) -0.0050(10)
C16 0.0441(13) 0.0379(15) 0.0546(13) -0.0026(11) 0.0121(10) 0.0023(11)
C17 0.0482(14) 0.0488(18) 0.0527(13) 0.0085(12) 0.0066(11) 0.0091(11)
C18 0.0379(13) 0.0547(18) 0.0571(14) 0.0041(12) 0.0004(10) -0.0041(12)
C19 0.0384(13) 0.0465(18) 0.0740(16) -0.0093(11) 0.0039(11) 0.0008(13)
C20 0.0410(13) 0.0383(16) 0.0592(14) -0.0014(11) 0.0054(10) 0.0063(11)

loop_
_atom_type_symbol
_atom_type_description
_atom_type_scat_dispersion_real
_atom_type_scat_dispersion_imag
_atom_type_scat_source
C C 0.0033 0.0016 'International Tables Vol C Tables 4.2.6.8 and 6.1.1.4'
H H 0 0 'International Tables Vol C Tables 4.2.6.8 and 6.1.1.4'
N N 0.0061 0.0033 'International Tables Vol C Tables 4.2.6.8 and 6.1.1.4'
O O 0.0106 0.006 'International Tables Vol C Tables 4.2.6.8 and 6.1.1.4'
S S 0.1246 0.1234 'International Tables Vol C Tables 4.2.6.8 and 6.1.1.4'

loop_
_geom_angle_atom_site_label_1
_geom_angle_atom_site_label_2
_geom_angle_atom_site_label_3
_geom_angle
C5 S1 C6 101.33(10)
C1 O1 C4 111.06(19)
C14 O3 C12 116.89(17)
C5 N1 C3 122.22(19)
C5 N1 C2 125.35(19)
C3 N1 C2 111.70(18)
O1 C1 C2 112.8(2)
O1 C1 H1A 109
C2 C1 H1A 109
O1 C1 H1B 109
C2 C1 H1B 109
H1A C1 H1B 107.8
N1 C2 C1 109.3(2)
N1 C2 H2A 109.8
C1 C2 H2A 109.8
N1 C2 H2B 109.8
C1 C2 H2B 109.8
H2A C2 H2B 108.3
N1 C3 C4 110.6(2)
N1 C3 H3A 109.5
C4 C3 H3A 109.5
N1 C3 H3B 109.5
C4 C3 H3B 109.5
H3A C3 H3B 108.1
O1 C4 C3 113.0(2)
O1 C4 H4A 109
C3 C4 H4A 109
O1 C4 H4B 109
C3 C4 H4B 109
H4A C4 H4B 107.8
N1 C5 S2 124.08(17)
N1 C5 S1 113.60(15)
S2 C5 S1 122.32(13)
C7 C6 S1 108.88(15)
C7 C6 H6A 109.9
S1 C6 H6A 109.9
C7 C6 H6B 109.9
S1 C6 H6B 109.9
H6A C6 H6B 108.3
O2 C7 C8 121.2(2)
O2 C7 C6 120.8(2)
C8 C7 C6 118.02(18)
C9 C8 C13 119.1(2)
C9 C8 C7 118.78(19)
C13 C8 C7 122.1(2)
C10 C9 C8 120.6(2)
C10 C9 H9 119.7
C8 C9 H9 119.7
C9 C10 C11 120.4(2)
C9 C10 H10 119.8
C11 C10 H10 119.8
C12 C11 C10 118.6(2)
C12 C11 H11 120.7
C10 C11 H11 120.7
C11 C12 C13 122.4(2)
C11 C12 O3 120.3(2)
C13 C12 O3 117.27(19)
C12 C13 C8 118.9(2)
C12 C13 H13 120.6
C8 C13 H13 120.6
O4 C14 O3 122.2(2)
O4 C14 C15 125.4(2)
O3 C14 C15 112.34(19)
C16 C15 C20 119.5(2)
C16 C15 C14 117.8(2)
C20 C15 C14 122.6(2)
C17 C16 C15 120.3(2)
C17 C16 H16 119.8
C15 C16 H16 119.8
C18 C17 C16 119.8(2)
C18 C17 H17 120.1
C16 C17 H17 120.1
C17 C18 C19 120.3(2)
C17 C18 H18 119.8
C19 C18 H18 119.8
C18 C19 C20 120.3(2)
C18 C19 H19 119.9
C20 C19 H19 119.9
C19 C20 C15 119.7(2)
C19 C20 H20 120.2
C15 C20 H20 120.2

loop_
_geom_bond_atom_site_label_1
_geom_bond_atom_site_label_2
_geom_bond_distance
S1 C5 1.774(2)
S1 C6 1.800(2)
S2 C5 1.653(2)
O1 C1 1.401(3)
O1 C4 1.407(3)
O2 C7 1.214(2)
O3 C14 1.354(3)
O3 C12 1.410(2)
O4 C14 1.191(3)
N1 C5 1.338(3)
N1 C3 1.472(3)
N1 C2 1.480(3)
C1 C2 1.493(4)
C1 H1A 0.97
C1 H1B 0.97
C2 H2A 0.97
C2 H2B 0.97
C3 C4 1.474(4)
C3 H3A 0.97
C3 H3B 0.97
C4 H4A 0.97
C4 H4B 0.97
C6 C7 1.507(3)
C6 H6A 0.97
C6 H6B 0.97
C7 C8 1.487(3)
C8 C9 1.387(3)
C8 C13 1.394(3)
C9 C10 1.374(3)
C9 H9 0.93
C10 C11 1.381(3)
C10 H10 0.93
C11 C12 1.367(3)
C11 H11 0.93
C12 C13 1.374(3)
C13 H13 0.93
C14 C15 1.479(3)
C15 C16 1.382(3)
C15 C20 1.383(3)
C16 C17 1.378(3)
C16 H16 0.93
C17 C18 1.370(3)
C17 H17 0.93
C18 C19 1.371(3)
C18 H18 0.93
C19 C20 1.382(3)
C19 H19 0.93
C20 H20 0.93

loop_
_geom_hbond_atom_site_label_D
_geom_hbond_atom_site_label_H
_geom_hbond_atom_site_label_A
_geom_hbond_site_symmetry_A
_geom_hbond_distance_DH
_geom_hbond_distance_HA
_geom_hbond_distance_DA
_geom_hbond_angle_DHA
_geom_hbond_publ_flag
C2 H2B S1 . 0.9700 2.4100 2.938(2) 114.00 yes
C3 H3A S2 . 0.9700 2.5600 3.052(5) 111.00 yes
C13 H13 O4 1_565 0.9300 2.4300 3.224(3) 143.00 yes
C11 H11 Cg 3_656 0.9300 2.8800 3.629(2) 138.00 yes
